data_7128140
loop_
_publ_author_name
'Sang, Ji-Wei'
'Xie, Ming-Sheng'
'Wang, Man-Man'
'Qu, Gui-Rong'
'Guo, Hai-Ming'

_publ_section_title
;
 Chemo- and regioselective ring-opening of donor-acceptor oxiranes with
 <i>N</i>-heteroaromatics.
;
_journal_issue 37
_journal_name_full 'Chemical communications (Cambridge, England)'
_journal_page_first 4552
_journal_page_last 4555
_journal_paper_doi 10.1039/d1cc00600b
_journal_volume 57
_journal_year 2021
_chemical_formula_moiety 'C20 H21 N3 O5'
_chemical_formula_sum 'C20 H21 N3 O5'
_chemical_formula_weight 383.40
_space_group_crystal_system monoclinic
_space_group_IT_number 14
_space_group_name_Hall '-P 2yn'
_space_group_name_H-M_alt 'P 1 21/n 1'
_atom_sites_solution_hydrogens mixed
_atom_sites_solution_primary dual
_audit_creation_date 2020-07-22
_audit_creation_method
;
Olex2 1.3
(compiled 2020.07.16 svn.r6f6c53a7 for OlexSys, GUI svn.r6139)
;
_audit_update_record
;
2020-07-22 deposited with the CCDC.	2021-04-06 downloaded from the CCDC.
;
_cell_angle_alpha 90
_cell_angle_beta 100.128(3)
_cell_angle_gamma 90
_cell_formula_units_Z 4
_cell_length_a 8.3393(2)
_cell_length_b 21.3081(6)
_cell_length_c 11.1096(4)
_cell_measurement_reflns_used 4857
_cell_measurement_temperature 292.8(4)
_cell_measurement_theta_max 71.2760
_cell_measurement_theta_min 4.1420
_cell_volume 1943.35(10)
_computing_cell_refinement 'CrysAlisPro 1.171.40.53 (Rigaku OD, 2019)'
_computing_data_collection 'CrysAlisPro 1.171.40.53 (Rigaku OD, 2019)'
_computing_data_reduction 'CrysAlisPro 1.171.40.53 (Rigaku OD, 2019)'
_computing_molecular_graphics 'Olex2 1.3 (Dolomanov et al., 2009)'
_computing_publication_material 'Olex2 1.3 (Dolomanov et al., 2009)'
_computing_structure_refinement 'SHELXL 2018/3 (Sheldrick, 2015)'
_computing_structure_solution 'SHELXT 2018/2 (Sheldrick, 2018)'
_diffrn_ambient_environment air
_diffrn_ambient_temperature 292.8(4)
_diffrn_detector 'CCD plate'
_diffrn_detector_area_resol_mean 8.0521
_diffrn_detector_type EosS2
_diffrn_measured_fraction_theta_full 0.998
_diffrn_measured_fraction_theta_max 0.978
_diffrn_measurement_details
;
List of Runs (angles in degrees, time in seconds):

  # Type    Start    End  Width  t~exp~   \w     \q     \k     \f   Frames
#--------------------------------------------------------------------------
  1  \w    -72.00  26.00   1.00    1.00    --  -35.62  94.00-155.00   98
  2  \w     -4.00  72.00   1.00    1.00    --   35.62 -94.00  94.00   76
  3  \w     38.00 109.00   1.00    3.83    --  107.12 -94.00  94.00   71
  4  \w    101.00 176.00   1.00    3.83    --  107.12  94.00-155.00   75
  5  \w   -103.00 -19.00   1.00    1.00    --  -35.62 -57.00-120.00   84
  6  \w    -55.00  34.00   1.00    1.00    --  -35.62  38.00  60.00   89
  7  \w     57.00 108.00   1.00    1.00    --   35.62 178.00  90.00   51
  8  \w     57.00 108.00   1.00    1.00    --   35.62 178.00 -90.00   51
  9  \w     89.00 174.00   1.00    3.83    --  107.12  61.00-120.00   85
 10  \w     38.00  64.00   1.00    3.83    --  107.12 -30.00 -90.00   26
 11  \w    106.00 175.00   1.00    3.83    --  107.12 111.00 -60.00   69
 12  \w     60.00  86.00   1.00    3.83    --  107.12 178.00  90.00   26
 13  \w    103.00 128.00   1.00    3.83    --  107.12 -30.00 -90.00   25
 14  \w    122.00 148.00   1.00    3.83    --  107.12 178.00  90.00   26
 15  \w     56.00 113.00   1.00    3.83    --  107.12-111.00  60.00   57
 16  \w     40.00 122.00   1.00    3.83    --  107.12 -45.00 150.00   82
 17  \w     62.00  89.00   1.00    3.83    --  107.12 -95.00-180.00   27
 18  \w     90.00 176.00   1.00    3.83    --  107.12  45.00 -60.00   86
;
_diffrn_measurement_device 'four-circle diffractometer'
_diffrn_measurement_device_type 'SuperNova, Dual, Cu at home/near, EosS2'
_diffrn_measurement_method '\w scans'
_diffrn_orient_matrix_type 'CrysAlisPro convention (1999,Acta A55,543-557)'
_diffrn_orient_matrix_UB_11 0.0572062000
_diffrn_orient_matrix_UB_12 0.0577486000
_diffrn_orient_matrix_UB_13 -0.0641343000
_diffrn_orient_matrix_UB_21 -0.0385487000
_diffrn_orient_matrix_UB_22 -0.0344141000
_diffrn_orient_matrix_UB_23 -0.1238136000
_diffrn_orient_matrix_UB_31 -0.1745341000
_diffrn_orient_matrix_UB_32 0.0265338000
_diffrn_orient_matrix_UB_33 -0.0205036000
_diffrn_radiation_monochromator mirror
_diffrn_radiation_probe x-ray
_diffrn_radiation_type 'Cu K\a'
_diffrn_radiation_wavelength 1.54184
_diffrn_reflns_av_R_equivalents 0.0285
_diffrn_reflns_av_unetI/netI 0.0305
_diffrn_reflns_Laue_measured_fraction_full 0.998
_diffrn_reflns_Laue_measured_fraction_max 0.978
_diffrn_reflns_limit_h_max 7
_diffrn_reflns_limit_h_min -10
_diffrn_reflns_limit_k_max 26
_diffrn_reflns_limit_k_min -25
_diffrn_reflns_limit_l_max 12
_diffrn_reflns_limit_l_min -13
_diffrn_reflns_number 9682
_diffrn_reflns_point_group_measured_fraction_full 0.998
_diffrn_reflns_point_group_measured_fraction_max 0.978
_diffrn_reflns_theta_full 67.684
_diffrn_reflns_theta_max 71.470
_diffrn_reflns_theta_min 4.150
_diffrn_source 'micro-focus sealed X-ray tube'
_diffrn_source_type 'SuperNova (Cu) X-ray Source'
_exptl_absorpt_coefficient_mu 0.793
_exptl_absorpt_correction_T_max 1.00000
_exptl_absorpt_correction_T_min 0.87681
_exptl_absorpt_correction_type multi-scan
_exptl_absorpt_process_details
;
CrysAlisPro 1.171.40.53 (Rigaku Oxford Diffraction, 2019)
Empirical absorption correction using spherical harmonics,
 implemented in SCALE3 ABSPACK scaling algorithm.
;
_exptl_crystal_colour colorless
_exptl_crystal_density_diffrn 1.310
_exptl_crystal_description block
_exptl_crystal_F_000 808
_exptl_crystal_size_max 0.13
_exptl_crystal_size_mid 0.11
_exptl_crystal_size_min 0.09
_refine_diff_density_max 0.361
_refine_diff_density_min -0.195
_refine_diff_density_rms 0.037
_refine_ls_extinction_method none
_refine_ls_goodness_of_fit_ref 1.055
_refine_ls_hydrogen_treatment mixed
_refine_ls_matrix_type full
_refine_ls_number_parameters 259
_refine_ls_number_reflns 3721
_refine_ls_number_restraints 0
_refine_ls_restrained_S_all 1.055
_refine_ls_R_factor_all 0.0661
_refine_ls_R_factor_gt 0.0557
_refine_ls_shift/su_max 0.000
_refine_ls_shift/su_mean 0.000
_refine_ls_structure_factor_coef Fsqd
_refine_ls_weighting_details 'w=1/[\s^2^(Fo^2^)+(0.0447P)^2^+1.3070P] where P=(Fo^2^+2Fc^2^)/3'
_refine_ls_weighting_scheme calc
_refine_ls_wR_factor_gt 0.1330
_refine_ls_wR_factor_ref 0.1388
_reflns_Friedel_coverage 0.000
_reflns_number_gt 3117
_reflns_number_total 3721
_reflns_threshold_expression 'I > 2\s(I)'
_cod_data_source_file d1cc00600b2.cif
_cod_data_source_block sjw-20191012
_cod_depositor_comments 'Adding full bibliography for 7128134--7128140.cif.'
_cod_database_code 7128140
_shelx_shelxl_version_number 2018/3
_chemical_oxdiff_formula 'C1 H1 O1 N1'
_shelx_space_group_comment
;
The symmetry employed for this shelxl refinement is uniquely defined
by the following loop, which should always be used as a source of
symmetry information in preference to the above space-group names.
They are only intended as comments.
;
_shelx_estimated_absorpt_t_max 0.932
_shelx_estimated_absorpt_t_min 0.904
_reflns_odcompleteness_completeness 99.86
_reflns_odcompleteness_iscentric 1
_reflns_odcompleteness_theta 66.97
_olex2_refinement_description
;
1. Fixed Uiso
 At 1.2 times of:
  All C(H) groups, All C(H,H) groups
 At 1.5 times of:
  All C(H,H,H) groups
2.a Ternary CH refined with riding coordinates:
 C7(H7)
2.b Secondary CH2 refined with riding coordinates:
 C16(H16A,H16B), C19(H19A,H19B)
2.c Aromatic/amide H refined with riding coordinates:
 C2(H2), C3(H3), C4(H4), C5(H5), C9(H9), C10(H10), C11(H11), C12(H12), C13(H13)
2.d Idealised Me refined as rotating group:
 C17(H17A,H17B,H17C), C20(H20A,H20B,H20C)
;
_olex2_submission_special_instructions 'No special instructions were received'
_oxdiff_exptl_absorpt_empirical_details
;
Empirical correction (ABSPACK) includes:
- Absorption correction using spherical harmonics
- Frame scaling
;
_oxdiff_exptl_absorpt_empirical_full_max 1.334
_oxdiff_exptl_absorpt_empirical_full_min 0.812

loop_
_space_group_symop_operation_xyz
'x, y, z'
'-x+1/2, y+1/2, -z+1/2'
'-x, -y, -z'
'x-1/2, -y-1/2, z-1/2'

loop_
_atom_site_label
_atom_site_type_symbol
_atom_site_fract_x
_atom_site_fract_y
_atom_site_fract_z
_atom_site_U_iso_or_equiv
_atom_site_adp_type
_atom_site_occupancy
_atom_site_site_symmetry_order
_atom_site_calc_flag
_atom_site_refinement_flags_posn
_atom_site_refinement_flags_adp
_atom_site_refinement_flags_occupancy
_atom_site_disorder_assembly
_atom_site_disorder_group
O1 O 0.3105(2) 0.29865(8) 0.53307(14) 0.0455(4) Uani 1 1 d . . . . .
H1 H 0.289(3) 0.2753(14) 0.468(3) 0.065(9) Uiso 1 1 d . . . . .
O2 O 0.4023(3) 0.43497(9) 0.38550(15) 0.0668(6) Uani 1 1 d . . . . .
O3 O 0.3120(2) 0.34147(9) 0.31196(15) 0.0624(5) Uani 1 1 d . . . . .
O4 O 0.7108(2) 0.34962(8) 0.50736(15) 0.0523(4) Uani 1 1 d . . . . .
O5 O 0.5938(2) 0.25405(9) 0.47640(17) 0.0626(5) Uani 1 1 d . . . . .
N1 N 0.5630(2) 0.36316(8) 0.73469(15) 0.0354(4) Uani 1 1 d . . . . .
N2 N 0.5977(2) 0.30152(9) 0.75050(16) 0.0445(4) Uani 1 1 d . . . . .
N3 N 0.6910(2) 0.29397(9) 0.85735(17) 0.0464(5) Uani 1 1 d . . . . .
C1 C 0.6319(2) 0.39650(10) 0.83542(18) 0.0366(4) Uani 1 1 d . . . . .
C2 C 0.6317(3) 0.45959(11) 0.8672(2) 0.0517(6) Uani 1 1 d . . . . .
H2 H 0.573534 0.489510 0.816343 0.062 Uiso 1 1 calc R U . . .
C3 C 0.7227(4) 0.47483(13) 0.9785(2) 0.0654(8) Uani 1 1 d . . . . .
H3 H 0.726072 0.516479 1.003854 0.079 Uiso 1 1 calc R U . . .
C4 C 0.8112(4) 0.42982(14) 1.0557(2) 0.0654(8) Uani 1 1 d . . . . .
H4 H 0.872827 0.442706 1.129530 0.078 Uiso 1 1 calc R U . . .
C5 C 0.8091(3) 0.36806(13) 1.0254(2) 0.0518(6) Uani 1 1 d . . . . .
H5 H 0.866678 0.338302 1.077010 0.062 Uiso 1 1 calc R U . . .
C6 C 0.7157(3) 0.35142(11) 0.91231(18) 0.0388(5) Uani 1 1 d . . . . .
C7 C 0.4545(2) 0.38861(10) 0.62718(17) 0.0353(4) Uani 1 1 d . . . . .
H7 H 0.506218 0.426400 0.601331 0.042 Uiso 1 1 calc R U . . .
C8 C 0.2948(3) 0.40836(11) 0.66338(18) 0.0401(5) Uani 1 1 d . . . . .
C9 C 0.2221(3) 0.46444(13) 0.6221(2) 0.0544(6) Uani 1 1 d . . . . .
H9 H 0.271357 0.490644 0.572443 0.065 Uiso 1 1 calc R U . . .
C10 C 0.0751(4) 0.48150(17) 0.6553(3) 0.0755(10) Uani 1 1 d . . . . .
H10 H 0.024766 0.518711 0.625640 0.091 Uiso 1 1 calc R U . . .
C11 C 0.0035(4) 0.4443(2) 0.7310(4) 0.0874(12) Uani 1 1 d . . . . .
H11 H -0.094363 0.456354 0.753355 0.105 Uiso 1 1 calc R U . . .
C12 C 0.0767(4) 0.38884(19) 0.7739(3) 0.0786(10) Uani 1 1 d . . . . .
H12 H 0.028695 0.363526 0.825811 0.094 Uiso 1 1 calc R U . . .
C13 C 0.2206(3) 0.37085(14) 0.7400(2) 0.0541(6) Uani 1 1 d . . . . .
H13 H 0.269009 0.333139 0.768754 0.065 Uiso 1 1 calc R U . . .
C14 C 0.4297(2) 0.34213(10) 0.51828(18) 0.0362(4) Uani 1 1 d . . . . .
C15 C 0.5890(3) 0.30850(11) 0.50026(19) 0.0430(5) Uani 1 1 d . . . . .
C16 C 0.8647(3) 0.32594(16) 0.4801(3) 0.0659(8) Uani 1 1 d . . . . .
H16A H 0.881056 0.283093 0.509149 0.079 Uiso 1 1 calc R U . . .
H16B H 0.953790 0.351208 0.522558 0.079 Uiso 1 1 calc R U . . .
C17 C 0.8655(4) 0.32782(18) 0.3478(3) 0.0831(10) Uani 1 1 d . . . . .
H17A H 0.788175 0.298050 0.306927 0.125 Uiso 1 1 calc R U . . .
H17B H 0.972356 0.317463 0.332864 0.125 Uiso 1 1 calc R U . . .
H17C H 0.836594 0.369189 0.317203 0.125 Uiso 1 1 calc R U . . .
C18 C 0.3794(3) 0.38037(11) 0.39835(18) 0.0403(5) Uani 1 1 d . . . . .
C19 C 0.2688(4) 0.36382(15) 0.1869(2) 0.0635(8) Uani 1 1 d . . . . .
H19A H 0.233669 0.407209 0.187090 0.076 Uiso 1 1 calc R U . . .
H19B H 0.178928 0.339142 0.143807 0.076 Uiso 1 1 calc R U . . .
C20 C 0.4083(5) 0.35894(18) 0.1235(3) 0.0830(10) Uani 1 1 d . . . . .
H20A H 0.374355 0.369098 0.038681 0.124 Uiso 1 1 calc R U . . .
H20B H 0.450174 0.316876 0.130792 0.124 Uiso 1 1 calc R U . . .
H20C H 0.491854 0.387639 0.159590 0.124 Uiso 1 1 calc R U . . .

loop_
_atom_site_aniso_label
_atom_site_aniso_U_11
_atom_site_aniso_U_22
_atom_site_aniso_U_33
_atom_site_aniso_U_23
_atom_site_aniso_U_13
_atom_site_aniso_U_12
O1 0.0534(9) 0.0461(9) 0.0375(8) -0.0042(7) 0.0094(7) -0.0158(7)
O2 0.1071(16) 0.0470(11) 0.0418(9) 0.0063(8) 0.0000(9) -0.0079(10)
O3 0.0846(13) 0.0607(11) 0.0352(8) 0.0040(8) -0.0080(8) -0.0213(10)
O4 0.0425(9) 0.0618(11) 0.0550(10) -0.0037(8) 0.0150(7) -0.0003(8)
O5 0.0718(12) 0.0486(11) 0.0667(11) -0.0088(9) 0.0102(9) 0.0105(9)
N1 0.0374(9) 0.0348(9) 0.0324(8) 0.0002(7) 0.0017(7) -0.0002(7)
N2 0.0537(11) 0.0379(10) 0.0387(9) -0.0007(8) -0.0009(8) 0.0033(8)
N3 0.0546(12) 0.0426(10) 0.0387(9) 0.0034(8) -0.0010(8) 0.0074(9)
C1 0.0364(11) 0.0410(11) 0.0322(9) -0.0009(8) 0.0056(8) -0.0015(9)
C2 0.0649(16) 0.0406(12) 0.0461(12) -0.0035(10) 0.0001(11) 0.0000(11)
C3 0.089(2) 0.0481(15) 0.0544(15) -0.0146(12) -0.0016(14) -0.0055(14)
C4 0.0771(19) 0.0710(19) 0.0408(13) -0.0113(12) -0.0095(12) -0.0078(15)
C5 0.0517(14) 0.0639(16) 0.0362(11) 0.0005(11) -0.0020(10) 0.0022(12)
C6 0.0378(11) 0.0455(12) 0.0331(10) 0.0021(9) 0.0057(8) 0.0016(9)
C7 0.0383(11) 0.0364(11) 0.0300(9) 0.0030(8) 0.0030(8) -0.0014(8)
C8 0.0359(11) 0.0487(12) 0.0343(10) -0.0075(9) 0.0022(8) -0.0009(9)
C9 0.0540(14) 0.0533(15) 0.0528(14) -0.0094(11) 0.0005(11) 0.0099(11)
C10 0.0570(17) 0.077(2) 0.086(2) -0.0327(18) -0.0053(15) 0.0223(16)
C11 0.0458(16) 0.117(3) 0.103(3) -0.055(2) 0.0230(17) -0.0032(18)
C12 0.0595(18) 0.106(3) 0.079(2) -0.0306(19) 0.0358(15) -0.0201(18)
C13 0.0477(14) 0.0670(17) 0.0500(13) -0.0061(12) 0.0152(10) -0.0076(12)
C14 0.0388(11) 0.0385(11) 0.0311(9) 0.0004(8) 0.0055(8) -0.0047(9)
C15 0.0480(13) 0.0471(13) 0.0332(10) -0.0008(9) 0.0050(9) 0.0035(10)
C16 0.0444(14) 0.090(2) 0.0638(16) 0.0031(15) 0.0116(12) 0.0131(14)
C17 0.078(2) 0.104(3) 0.075(2) 0.0037(19) 0.0350(17) 0.0213(19)
C18 0.0404(11) 0.0464(13) 0.0338(10) 0.0024(9) 0.0061(8) -0.0022(9)
C19 0.0712(18) 0.0780(19) 0.0350(12) 0.0056(12) -0.0084(11) -0.0107(15)
C20 0.105(3) 0.092(3) 0.0554(17) 0.0019(16) 0.0228(17) 0.012(2)

loop_
_atom_type_symbol
_atom_type_description
_atom_type_scat_dispersion_real
_atom_type_scat_dispersion_imag
_atom_type_scat_source
C C 0.0181 0.0091 'International Tables Vol C Tables 4.2.6.8 and 6.1.1.4'
H H 0.0000 0.0000 'International Tables Vol C Tables 4.2.6.8 and 6.1.1.4'
N N 0.0311 0.0180 'International Tables Vol C Tables 4.2.6.8 and 6.1.1.4'
O O 0.0492 0.0322 'International Tables Vol C Tables 4.2.6.8 and 6.1.1.4'

loop_
_geom_angle_atom_site_label_1
_geom_angle_atom_site_label_2
_geom_angle_atom_site_label_3
_geom_angle
_geom_angle_site_symmetry_1
_geom_angle_site_symmetry_3
_geom_angle_publ_flag
C14 O1 H1 109.2(19) . . ?
C18 O3 C19 119.5(2) . . ?
C15 O4 C16 116.7(2) . . ?
N2 N1 C1 110.49(16) . . ?
N2 N1 C7 123.52(16) . . ?
C1 N1 C7 125.81(18) . . ?
N3 N2 N1 108.49(17) . . ?
N2 N3 C6 108.30(17) . . ?
N1 C1 C2 133.9(2) . . ?
N1 C1 C6 103.78(18) . . ?
C6 C1 C2 122.4(2) . . ?
C1 C2 H2 122.2 . . ?
C3 C2 C1 115.7(2) . . ?
C3 C2 H2 122.2 . . ?
C2 C3 H3 118.8 . . ?
C2 C3 C4 122.4(3) . . ?
C4 C3 H3 118.8 . . ?
C3 C4 H4 119.1 . . ?
C5 C4 C3 121.8(2) . . ?
C5 C4 H4 119.1 . . ?
C4 C5 H5 121.7 . . ?
C4 C5 C6 116.6(2) . . ?
C6 C5 H5 121.7 . . ?
N3 C6 C1 108.91(18) . . ?
N3 C6 C5 130.0(2) . . ?
C1 C6 C5 121.1(2) . . ?
N1 C7 H7 107.6 . . ?
N1 C7 C8 109.30(16) . . ?
N1 C7 C14 112.19(16) . . ?
C8 C7 H7 107.6 . . ?
C8 C7 C14 112.43(16) . . ?
C14 C7 H7 107.6 . . ?
C9 C8 C7 120.4(2) . . ?
C9 C8 C13 119.0(2) . . ?
C13 C8 C7 120.6(2) . . ?
C8 C9 H9 120.2 . . ?
C8 C9 C10 119.6(3) . . ?
C10 C9 H9 120.2 . . ?
C9 C10 H10 119.6 . . ?
C11 C10 C9 120.8(3) . . ?
C11 C10 H10 119.6 . . ?
C10 C11 H11 120.1 . . ?
C10 C11 C12 119.7(3) . . ?
C12 C11 H11 120.1 . . ?
C11 C12 H12 120.0 . . ?
C13 C12 C11 120.0(3) . . ?
C13 C12 H12 120.0 . . ?
C8 C13 H13 119.6 . . ?
C12 C13 C8 120.8(3) . . ?
C12 C13 H13 119.6 . . ?
O1 C14 C7 109.52(16) . . ?
O1 C14 C15 110.70(18) . . ?
O1 C14 C18 111.10(16) . . ?
C7 C14 C15 113.31(16) . . ?
C7 C14 C18 108.24(17) . . ?
C15 C14 C18 103.84(16) . . ?
O4 C15 C14 110.43(19) . . ?
O5 C15 O4 126.7(2) . . ?
O5 C15 C14 122.7(2) . . ?
O4 C16 H16A 109.5 . . ?
O4 C16 H16B 109.5 . . ?
O4 C16 C17 110.9(2) . . ?
H16A C16 H16B 108.1 . . ?
C17 C16 H16A 109.5 . . ?
C17 C16 H16B 109.5 . . ?
C16 C17 H17A 109.5 . . ?
C16 C17 H17B 109.5 . . ?
C16 C17 H17C 109.5 . . ?
H17A C17 H17B 109.5 . . ?
H17A C17 H17C 109.5 . . ?
H17B C17 H17C 109.5 . . ?
O2 C18 O3 125.7(2) . . ?
O2 C18 C14 126.1(2) . . ?
O3 C18 C14 108.11(19) . . ?
O3 C19 H19A 109.5 . . ?
O3 C19 H19B 109.5 . . ?
O3 C19 C20 110.6(2) . . ?
H19A C19 H19B 108.1 . . ?
C20 C19 H19A 109.5 . . ?
C20 C19 H19B 109.5 . . ?
C19 C20 H20A 109.5 . . ?
C19 C20 H20B 109.5 . . ?
C19 C20 H20C 109.5 . . ?
H20A C20 H20B 109.5 . . ?
H20A C20 H20C 109.5 . . ?
H20B C20 H20C 109.5 . . ?

loop_
_geom_bond_atom_site_label_1
_geom_bond_atom_site_label_2
_geom_bond_distance
_geom_bond_site_symmetry_2
_geom_bond_publ_flag
O1 H1 0.87(3) . ?
O1 C14 1.389(2) . ?
O2 C18 1.192(3) . ?
O3 C18 1.317(3) . ?
O3 C19 1.453(3) . ?
O4 C15 1.333(3) . ?
O4 C16 1.460(3) . ?
O5 C15 1.192(3) . ?
N1 N2 1.350(2) . ?
N1 C1 1.364(3) . ?
N1 C7 1.469(2) . ?
N2 N3 1.310(3) . ?
N3 C6 1.367(3) . ?
C1 C2 1.390(3) . ?
C1 C6 1.390(3) . ?
C2 H2 0.9300 . ?
C2 C3 1.371(3) . ?
C3 H3 0.9300 . ?
C3 C4 1.406(4) . ?
C4 H4 0.9300 . ?
C4 C5 1.358(4) . ?
C5 H5 0.9300 . ?
C5 C6 1.402(3) . ?
C7 H7 0.9800 . ?
C7 C8 1.517(3) . ?
C7 C14 1.549(3) . ?
C8 C9 1.381(3) . ?
C8 C13 1.390(3) . ?
C9 H9 0.9300 . ?
C9 C10 1.389(4) . ?
C10 H10 0.9300 . ?
C10 C11 1.368(5) . ?
C11 H11 0.9300 . ?
C11 C12 1.375(5) . ?
C12 H12 0.9300 . ?
C12 C13 1.374(4) . ?
C13 H13 0.9300 . ?
C14 C15 1.553(3) . ?
C14 C18 1.555(3) . ?
C16 H16A 0.9700 . ?
C16 H16B 0.9700 . ?
C16 C17 1.472(4) . ?
C17 H17A 0.9600 . ?
C17 H17B 0.9600 . ?
C17 H17C 0.9600 . ?
C19 H19A 0.9700 . ?
C19 H19B 0.9700 . ?
C19 C20 1.466(4) . ?
C20 H20A 0.9600 . ?
C20 H20B 0.9600 . ?
C20 H20C 0.9600 . ?

loop_
_geom_torsion_atom_site_label_1
_geom_torsion_atom_site_label_2
_geom_torsion_atom_site_label_3
_geom_torsion_atom_site_label_4
_geom_torsion
_geom_torsion_site_symmetry_1
_geom_torsion_site_symmetry_2
_geom_torsion_site_symmetry_3
_geom_torsion_site_symmetry_4
_geom_torsion_publ_flag
O1 C14 C15 O4 -169.24(16) . . . . ?
O1 C14 C15 O5 14.8(3) . . . . ?
O1 C14 C18 O2 141.0(2) . . . . ?
O1 C14 C18 O3 -41.1(2) . . . . ?
N1 N2 N3 C6 0.6(3) . . . . ?
N1 C1 C2 C3 -178.0(2) . . . . ?
N1 C1 C6 N3 -1.5(2) . . . . ?
N1 C1 C6 C5 177.6(2) . . . . ?
N1 C7 C8 C9 136.8(2) . . . . ?
N1 C7 C8 C13 -42.2(3) . . . . ?
N1 C7 C14 O1 82.3(2) . . . . ?
N1 C7 C14 C15 -41.9(2) . . . . ?
N1 C7 C14 C18 -156.47(17) . . . . ?
N2 N1 C1 C2 -178.6(3) . . . . ?
N2 N1 C1 C6 1.9(2) . . . . ?
N2 N1 C7 C8 107.1(2) . . . . ?
N2 N1 C7 C14 -18.3(3) . . . . ?
N2 N3 C6 C1 0.6(3) . . . . ?
N2 N3 C6 C5 -178.4(2) . . . . ?
C1 N1 N2 N3 -1.7(2) . . . . ?
C1 N1 C7 C8 -67.5(3) . . . . ?
C1 N1 C7 C14 167.05(18) . . . . ?
C1 C2 C3 C4 0.2(4) . . . . ?
C2 C1 C6 N3 178.9(2) . . . . ?
C2 C1 C6 C5 -2.0(3) . . . . ?
C2 C3 C4 C5 -1.3(5) . . . . ?
C3 C4 C5 C6 0.8(4) . . . . ?
C4 C5 C6 N3 179.7(3) . . . . ?
C4 C5 C6 C1 0.8(4) . . . . ?
C6 C1 C2 C3 1.4(4) . . . . ?
C7 N1 N2 N3 -177.03(18) . . . . ?
C7 N1 C1 C2 -3.4(4) . . . . ?
C7 N1 C1 C6 177.15(18) . . . . ?
C7 C8 C9 C10 179.4(2) . . . . ?
C7 C8 C13 C12 179.4(2) . . . . ?
C7 C14 C15 O4 -45.8(2) . . . . ?
C7 C14 C15 O5 138.3(2) . . . . ?
C7 C14 C18 O2 20.7(3) . . . . ?
C7 C14 C18 O3 -161.40(18) . . . . ?
C8 C7 C14 O1 -41.4(2) . . . . ?
C8 C7 C14 C15 -165.55(17) . . . . ?
C8 C7 C14 C18 79.9(2) . . . . ?
C8 C9 C10 C11 1.8(4) . . . . ?
C9 C8 C13 C12 0.4(4) . . . . ?
C9 C10 C11 C12 -0.7(5) . . . . ?
C10 C11 C12 C13 -0.4(5) . . . . ?
C11 C12 C13 C8 0.6(4) . . . . ?
C13 C8 C9 C10 -1.6(3) . . . . ?
C14 C7 C8 C9 -98.0(2) . . . . ?
C14 C7 C8 C13 83.1(2) . . . . ?
C15 O4 C16 C17 85.6(3) . . . . ?
C15 C14 C18 O2 -99.9(3) . . . . ?
C15 C14 C18 O3 77.9(2) . . . . ?
C16 O4 C15 O5 1.7(3) . . . . ?
C16 O4 C15 C14 -174.08(18) . . . . ?
C18 O3 C19 C20 86.3(3) . . . . ?
C18 C14 C15 O4 71.5(2) . . . . ?
C18 C14 C15 O5 -104.5(2) . . . . ?
C19 O3 C18 O2 4.2(4) . . . . ?
C19 O3 C18 C14 -173.7(2) . . . . ?
